data_7005038
loop_
_publ_author_name
'Chiozzone, Ra\'ul'
'Gonz\'alez, Ricardo'
'Kremer, Carlos'
'Cerd\'a, Mar\'ia Fernanda'
'Armentano, Donatella'
'De Munno, Giovanni'
'Mart\'inez-Lillo, Jos\'e'
'Faus, Juan'

_publ_section_title
;
 A novel series of rhenium-bipyrimidine complexes: synthesis, crystal
 structure and electrochemical properties.
;
_journal_issue 6
_journal_name_full 'Dalton transactions (Cambridge, England : 2003)'
_journal_page_first 653
_journal_page_last 660
_journal_paper_doi 10.1039/b615136a
_journal_year 2007
_chemical_formula_sum 'C8 H6 Br4 N4 Re'
_chemical_formula_weight 664.01
_chemical_name_systematic
;
?
;
_space_group_IT_number 19
_symmetry_cell_setting orthorhombic
_symmetry_space_group_name_Hall 'P 2ac 2ab'
_symmetry_space_group_name_H-M 'P 21 21 21'
_atom_sites_solution_hydrogens geom
_atom_sites_solution_primary direct
_atom_sites_solution_secondary difmap
_audit_creation_method SHELXL-97
_cell_angle_alpha 90.00
_cell_angle_beta 90.00
_cell_angle_gamma 90.00
_cell_formula_units_Z 4
_cell_length_a 9.6216(9)
_cell_length_b 10.8583(10)
_cell_length_c 13.4431(11)
_cell_measurement_reflns_used 8317
_cell_measurement_temperature 298(2)
_cell_measurement_theta_max 31.27
_cell_measurement_theta_min 2.41
_cell_volume 1404.5(2)
_computing_cell_refinement 'Bruker APEX II'
_computing_data_collection 'Bruker APEX II'
_computing_data_reduction 'Bruker SAINT'
_computing_molecular_graphics 'Bruker SHELXTL'
_computing_publication_material 'Bruker SHELXTL'
_computing_structure_refinement 'Bruker SHELXTL'
_computing_structure_solution 'Bruker SHELXTL'
_diffrn_ambient_temperature 298(2)
_diffrn_measured_fraction_theta_full 0.952
_diffrn_measured_fraction_theta_max 0.952
_diffrn_measurement_device_type 'CCD area detector'
_diffrn_measurement_method 'phi and omega scans'
_diffrn_radiation_monochromator graphite
_diffrn_radiation_source 'fine-focus sealed tube'
_diffrn_radiation_type MoK\a
_diffrn_radiation_wavelength 0.71073
_diffrn_reflns_av_R_equivalents 0.0563
_diffrn_reflns_av_sigmaI/netI 0.0497
_diffrn_reflns_limit_h_max 13
_diffrn_reflns_limit_h_min -14
_diffrn_reflns_limit_k_max 16
_diffrn_reflns_limit_k_min -16
_diffrn_reflns_limit_l_max 19
_diffrn_reflns_limit_l_min -14
_diffrn_reflns_number 17330
_diffrn_reflns_theta_full 32.86
_diffrn_reflns_theta_max 32.86
_diffrn_reflns_theta_min 2.41
_diffrn_standards_decay_% 2.2
_exptl_absorpt_coefficient_mu 20.015
_exptl_absorpt_correction_T_max 0.1232
_exptl_absorpt_correction_T_min 0.0653
_exptl_absorpt_correction_type numerical
_exptl_absorpt_process_details SADABS
_exptl_crystal_colour red
_exptl_crystal_density_diffrn 3.140
_exptl_crystal_density_method 'not measured'
_exptl_crystal_description irregular
_exptl_crystal_F_000 1188
_exptl_crystal_size_max 0.30
_exptl_crystal_size_mid 0.22
_exptl_crystal_size_min 0.18
_refine_diff_density_max 1.549
_refine_diff_density_min -1.138
_refine_diff_density_rms 0.156
_refine_ls_abs_structure_details 'Flack H D (1983), Acta Cryst. A39, 876-881'
_refine_ls_abs_structure_Flack -0.030(14)
_refine_ls_extinction_method none
_refine_ls_goodness_of_fit_ref 0.989
_refine_ls_hydrogen_treatment riding
_refine_ls_matrix_type full
_refine_ls_number_parameters 154
_refine_ls_number_reflns 4872
_refine_ls_number_restraints 0
_refine_ls_restrained_S_all 0.989
_refine_ls_R_factor_all 0.0394
_refine_ls_R_factor_gt 0.0299
_refine_ls_shift/su_max 0.001
_refine_ls_shift/su_mean 0.000
_refine_ls_structure_factor_coef Fsqd
_refine_ls_weighting_details 'calc w=1/[\s^2^(Fo^2^)+(0.0289P)^2^+0.0000P] where P=(Fo^2^+2Fc^2^)/3'
_refine_ls_weighting_scheme calc
_refine_ls_wR_factor_gt 0.0646
_refine_ls_wR_factor_ref 0.0671
_reflns_number_gt 4181
_reflns_number_total 4872
_reflns_threshold_expression >2sigma(I)
_cod_data_source_file b615136a.txt
_cod_data_source_block 2
_cod_depositor_comments
;
The following automatic conversions were performed:
'_symmetry_cell_setting' value 'Orthorhombic' changed to 'orthorhombic'
according to '/home/saulius/struct/CIF-dictionaries/cif_core.dic'
dictionary named 'cif_core.dic' version 2.4.1 from 2010-06-29.

Automatic conversion script
Id: cif_fix_enum 1527 2010-12-29 10:47:43Z saulius 
;
_cod_original_sg_symbol_H-M 'P2(1)2(1)2(1) '
_cod_database_code 7005038

loop_
_symmetry_equiv_pos_as_xyz
'x, y, z'
'-x+1/2, -y, z+1/2'
'-x, y+1/2, -z+1/2'
'x+1/2, -y+1/2, -z'

loop_
_atom_site_label
_atom_site_type_symbol
_atom_site_fract_x
_atom_site_fract_y
_atom_site_fract_z
_atom_site_U_iso_or_equiv
_atom_site_adp_type
_atom_site_occupancy
_atom_site_symmetry_multiplicity
_atom_site_calc_flag
_atom_site_refinement_flags
_atom_site_disorder_assembly
_atom_site_disorder_group
Re1 Re 0.10896(2) 0.415233(19) 0.113088(13) 0.02996(6) Uani 1 1 d . . .
Br3 Br 0.11977(8) 0.19146(6) 0.12714(5) 0.05649(19) Uani 1 1 d . . .
Br1 Br -0.14833(6) 0.42062(8) 0.13664(4) 0.05168(16) Uani 1 1 d . . .
Br4 Br 0.35362(6) 0.43321(6) 0.06186(4) 0.04579(15) Uani 1 1 d . . .
Br2 Br 0.15865(7) 0.44858(7) 0.28916(4) 0.05078(18) Uani 1 1 d . . .
N1 N 0.0618(5) 0.4192(4) -0.0430(3) 0.0300(9) Uani 1 1 d . . .
N2 N 0.0964(5) 0.6074(4) 0.0776(3) 0.0307(9) Uani 1 1 d . . .
C1 C 0.0528(6) 0.3210(5) -0.1042(4) 0.0406(13) Uani 1 1 d . . .
H1A H 0.0803 0.2438 -0.0817 0.049 Uiso 1 1 calc R . .
C5 C 0.0594(6) 0.6363(5) -0.0165(4) 0.0321(11) Uani 1 1 d . . .
C4 C 0.0266(6) 0.5288(5) -0.0808(3) 0.0299(11) Uani 1 1 d . . .
C8 C 0.1374(7) 0.7023(5) 0.1381(4) 0.0436(14) Uani 1 1 d . . .
H8A H 0.1640 0.6865 0.2034 0.052 Uiso 1 1 calc R . .
C7 C 0.1392(8) 0.8203(5) 0.1025(5) 0.0480(15) Uani 1 1 d . . .
H7A H 0.1658 0.8859 0.1427 0.058 Uiso 1 1 calc R . .
C6 C 0.1003(7) 0.8386(5) 0.0054(5) 0.0489(15) Uani 1 1 d . . .
H6A H 0.1056 0.9178 -0.0207 0.059 Uiso 1 1 calc R . .
N3 N -0.0264(5) 0.5475(5) -0.1690(3) 0.0397(11) Uani 1 1 d . . .
C3 C -0.0404(6) 0.4476(6) -0.2271(4) 0.0426(14) Uani 1 1 d . . .
H3B H -0.0816 0.4561 -0.2893 0.051 Uiso 1 1 calc R . .
C2 C 0.0044(7) 0.3335(5) -0.1975(4) 0.0409(15) Uani 1 1 d . . .
H2A H 0.0014 0.2667 -0.2407 0.049 Uiso 1 1 calc R . .
N4 N 0.0551(6) 0.7477(5) -0.0534(4) 0.0462(13) Uani 1 1 d . . .

loop_
_atom_site_aniso_label
_atom_site_aniso_U_11
_atom_site_aniso_U_22
_atom_site_aniso_U_33
_atom_site_aniso_U_23
_atom_site_aniso_U_13
_atom_site_aniso_U_12
Re1 0.02747(10) 0.04024(10) 0.02216(8) 0.00688(8) -0.00218(7) -0.00135(9)
Br3 0.0667(5) 0.0426(3) 0.0602(4) 0.0163(3) -0.0161(4) -0.0075(3)
Br1 0.0282(3) 0.0908(5) 0.0360(3) 0.0081(3) 0.0013(2) -0.0027(3)
Br4 0.0284(3) 0.0628(4) 0.0461(3) 0.0065(3) 0.0046(2) 0.0026(3)
Br2 0.0439(4) 0.0831(5) 0.0253(2) 0.0061(3) -0.0057(2) -0.0064(3)
N1 0.036(2) 0.033(2) 0.0211(17) 0.0043(17) -0.0004(16) 0.001(2)
N2 0.028(2) 0.039(2) 0.0246(17) -0.0031(15) -0.0010(17) 0.0033(19)
C1 0.043(3) 0.042(3) 0.036(3) 0.000(3) 0.003(3) -0.005(2)
C5 0.033(3) 0.037(3) 0.025(2) 0.000(2) -0.002(2) 0.010(2)
C4 0.030(3) 0.040(3) 0.020(2) 0.0031(18) -0.0013(19) 0.006(2)
C8 0.050(4) 0.052(3) 0.029(3) -0.003(2) -0.009(2) 0.007(3)
C7 0.059(4) 0.040(3) 0.045(3) -0.012(3) 0.002(3) 0.002(3)
C6 0.059(4) 0.039(3) 0.049(3) -0.001(3) -0.001(3) 0.009(3)
N3 0.042(3) 0.052(3) 0.025(2) -0.0022(19) -0.006(2) 0.011(2)
C3 0.039(3) 0.066(4) 0.023(2) -0.008(2) -0.009(2) -0.005(3)
C2 0.060(4) 0.041(3) 0.022(2) -0.006(2) 0.001(2) -0.016(3)
N4 0.062(4) 0.035(3) 0.042(3) 0.001(2) -0.005(2) 0.009(2)

loop_
_atom_type_symbol
_atom_type_description
_atom_type_scat_dispersion_real
_atom_type_scat_dispersion_imag
_atom_type_scat_source
C C 0.0033 0.0016 'International Tables Vol C Tables 4.2.6.8 and 6.1.1.4'
H H 0.0000 0.0000 'International Tables Vol C Tables 4.2.6.8 and 6.1.1.4'
N N 0.0061 0.0033 'International Tables Vol C Tables 4.2.6.8 and 6.1.1.4'
Br Br -0.2901 2.4595 'International Tables Vol C Tables 4.2.6.8 and 6.1.1.4'
Re Re -1.0185 7.2310 'International Tables Vol C Tables 4.2.6.8 and 6.1.1.4'

loop_
_geom_angle_atom_site_label_1
_geom_angle_atom_site_label_2
_geom_angle_atom_site_label_3
_geom_angle
_geom_angle_site_symmetry_1
_geom_angle_site_symmetry_3
_geom_angle_publ_flag
N2 Re1 N1 75.59(16) . . ?
N2 Re1 Br3 171.53(11) . . ?
N1 Re1 Br3 95.99(12) . . ?
N2 Re1 Br2 94.74(11) . . ?
N1 Re1 Br2 170.30(12) . . ?
Br3 Re1 Br2 93.69(3) . . ?
N2 Re1 Br4 85.09(12) . . ?
N1 Re1 Br4 85.83(12) . . ?
Br3 Re1 Br4 93.43(3) . . ?
Br2 Re1 Br4 94.14(2) . . ?
N2 Re1 Br1 87.11(12) . . ?
N1 Re1 Br1 85.05(12) . . ?
Br3 Re1 Br1 93.20(3) . . ?
Br2 Re1 Br1 93.88(2) . . ?
Br4 Re1 Br1 169.23(2) . . ?
C4 N1 C1 117.1(4) . . ?
C4 N1 Re1 116.2(3) . . ?
C1 N1 Re1 126.5(4) . . ?
C5 N2 C8 117.2(4) . . ?
C5 N2 Re1 116.7(3) . . ?
C8 N2 Re1 125.7(4) . . ?
C2 C1 N1 120.7(6) . . ?
N4 C5 N2 125.3(5) . . ?
N4 C5 C4 119.9(5) . . ?
N2 C5 C4 114.7(4) . . ?
N3 C4 N1 125.5(5) . . ?
N3 C4 C5 119.3(5) . . ?
N1 C4 C5 115.1(4) . . ?
C7 C8 N2 120.0(5) . . ?
C8 C7 C6 117.7(5) . . ?
N4 C6 C7 122.9(6) . . ?
C4 N3 C3 116.2(5) . . ?
N3 C3 C2 121.9(5) . . ?
C1 C2 C3 118.1(5) . . ?
C5 N4 C6 116.6(5) . . ?

loop_
_geom_bond_atom_site_label_1
_geom_bond_atom_site_label_2
_geom_bond_distance
_geom_bond_site_symmetry_2
_geom_bond_publ_flag
Re1 N2 2.144(4) . ?
Re1 N1 2.147(4) . ?
Re1 Br3 2.4394(7) . ?
Re1 Br2 2.4418(6) . ?
Re1 Br4 2.4604(6) . ?
Re1 Br1 2.4964(7) . ?
N1 C4 1.338(7) . ?
N1 C1 1.350(7) . ?
N2 C5 1.351(6) . ?
N2 C8 1.372(7) . ?
C1 C2 1.343(8) . ?
C5 N4 1.308(7) . ?
C5 C4 1.486(7) . ?
C4 N3 1.307(6) . ?
C8 C7 1.368(8) . ?
C7 C6 1.373(9) . ?
C6 N4 1.337(8) . ?
N3 C3 1.344(7) . ?
C3 C2 1.371(9) . ?

loop_
_cod_related_entry_id
_cod_related_entry_database
_cod_related_entry_code
1 ChemSpider 30652685
